data_7059585
loop_
_publ_author_name
'Bano, Kulsum'
'Anga, Srinivas'
'Jain, Archana'
'Nayek, Hari Pada'
'Panda, Tarun K.'

_publ_section_title
;
 Hydroamination of isocyanates and isothiocyanates by alkaline earth metal
 initiators supported by a bulky iminopyrrolyl ligand
;
_journal_issue 22
_journal_name_full 'New Journal of Chemistry'
_journal_page_first 9419
_journal_page_last 9428
_journal_paper_doi 10.1039/D0NJ01509A
_journal_volume 44
_journal_year 2020
_chemical_formula_moiety 'C44 H50 Ca I N3 O3'
_chemical_formula_sum 'C44 H50 Ca I N3 O3'
_chemical_formula_weight 835.85
_space_group_crystal_system triclinic
_space_group_IT_number 2
_space_group_name_Hall '-P 1'
_space_group_name_H-M_alt 'P -1'
_atom_sites_solution_hydrogens geom
_audit_creation_method SHELXL-2018/3
_audit_update_record
;
2020-05-03 deposited with the CCDC.	2020-05-06 downloaded from the CCDC.
;
_cell_angle_alpha 78.441(5)
_cell_angle_beta 81.825(5)
_cell_angle_gamma 77.913(5)
_cell_formula_units_Z 2
_cell_length_a 9.7946(6)
_cell_length_b 10.8464(7)
_cell_length_c 19.8519(11)
_cell_measurement_reflns_used 5179
_cell_measurement_temperature 150(2)
_cell_measurement_theta_max 70.9372
_cell_measurement_theta_min 4.2316
_cell_volume 2009.3(2)
_computing_cell_refinement
'CrysAlisPro, Agilent Technologies,Version 1.171.35.19 (release 27-10-2011CrysAlis171 .NET)(compiled Oct 27'
_computing_data_collection
'CrysAlisPro, Agilent Technologies,Version 1.171.35.19 (release 27-10-2011CrysAlis171 .NET)(compiled Oct 27'
_computing_data_reduction
'CrysAlisPro, Agilent Technologies,Version 1.171.35.19 (release 27-10-2011CrysAlis171 .NET)(compiled Oct 27'
_computing_molecular_graphics 'ORTEP III & Olex 2.1'
_computing_publication_material WinGX
_computing_structure_refinement 'SHELXL-2018/3 (Sheldrick, 2018)'
_computing_structure_solution 'SHELXL-2018/3 (Sheldrick, 2018)'
_diffrn_ambient_temperature 150(2)
_diffrn_measured_fraction_theta_full 0.998
_diffrn_measured_fraction_theta_max 0.973
_diffrn_measurement_device_type 'SuperNova, Dual, Cu at zero, Eos'
_diffrn_radiation_type CuK\a
_diffrn_radiation_wavelength 1.54184
_diffrn_reflns_av_R_equivalents 0.0566
_diffrn_reflns_av_unetI/netI 0.0705
_diffrn_reflns_Laue_measured_fraction_full 0.998
_diffrn_reflns_Laue_measured_fraction_max 0.973
_diffrn_reflns_limit_h_max 11
_diffrn_reflns_limit_h_min -11
_diffrn_reflns_limit_k_max 12
_diffrn_reflns_limit_k_min -13
_diffrn_reflns_limit_l_max 12
_diffrn_reflns_limit_l_min -24
_diffrn_reflns_number 14752
_diffrn_reflns_point_group_measured_fraction_full 0.998
_diffrn_reflns_point_group_measured_fraction_max 0.973
_diffrn_reflns_theta_full 67.684
_diffrn_reflns_theta_max 71.072
_diffrn_reflns_theta_min 4.235
_exptl_absorpt_coefficient_mu 7.706
_exptl_absorpt_correction_T_max 1.00000
_exptl_absorpt_correction_T_min 0.75449
_exptl_absorpt_correction_type multi-scan
_exptl_crystal_colour colorless
_exptl_crystal_density_diffrn 1.382
_exptl_crystal_description plate
_exptl_crystal_F_000 864
_exptl_crystal_size_max 0.29
_exptl_crystal_size_mid 0.25
_exptl_crystal_size_min 0.22
_refine_diff_density_max 1.571
_refine_diff_density_min -1.084
_refine_diff_density_rms 0.099
_refine_ls_extinction_method none
_refine_ls_goodness_of_fit_ref 1.073
_refine_ls_hydrogen_treatment constr
_refine_ls_matrix_type full
_refine_ls_number_parameters 469
_refine_ls_number_reflns 7554
_refine_ls_number_restraints 0
_refine_ls_restrained_S_all 1.073
_refine_ls_R_factor_all 0.0687
_refine_ls_R_factor_gt 0.0543
_refine_ls_shift/su_max 0.001
_refine_ls_shift/su_mean 0.000
_refine_ls_structure_factor_coef Fsqd
_refine_ls_weighting_details 'w=1/[\s^2^(Fo^2^)+(0.0583P)^2^+2.5035P] where P=(Fo^2^+2Fc^2^)/3'
_refine_ls_weighting_scheme calc
_refine_ls_wR_factor_gt 0.1348
_refine_ls_wR_factor_ref 0.1446
_reflns_Friedel_coverage 0.000
_reflns_number_gt 6324
_reflns_number_total 7554
_reflns_threshold_expression 'I > 2\s(I)'
_cod_data_source_file d0nj01509a2.cif
_cod_data_source_block exp_2
_cod_depositor_comments
;Adding full bibliography for 7059585--7059589.cif.

 Adding full bibliography for 7059585--7059589.cif.
;
_cod_database_code 7059585
_shelx_shelxl_version_number 2018/3
_shelx_space_group_comment
;
The symmetry employed for this shelxl refinement is uniquely defined
by the following loop, which should always be used as a source of
symmetry information in preference to the above space-group names.
They are only intended as comments.
;

loop_
_space_group_symop_operation_xyz
'x, y, z'
'-x, -y, -z'

loop_
_atom_site_label
_atom_site_type_symbol
_atom_site_fract_x
_atom_site_fract_y
_atom_site_fract_z
_atom_site_U_iso_or_equiv
_atom_site_adp_type
_atom_site_occupancy
_atom_site_site_symmetry_order
_atom_site_calc_flag
_atom_site_refinement_flags_posn
_atom_site_refinement_flags_adp
_atom_site_refinement_flags_occupancy
_atom_site_disorder_assembly
_atom_site_disorder_group
I1 I 0.50150(3) -0.09691(3) 0.34452(2) 0.04282(12) Uani 1 1 d . . . . .
Ca1 Ca 0.29041(9) 0.13160(9) 0.26450(5) 0.0343(2) Uani 1 1 d . . . . .
O1 O 0.4530(4) 0.2739(3) 0.23535(18) 0.0414(8) Uani 1 1 d . . . . .
O3 O 0.0875(4) 0.0375(4) 0.28880(19) 0.0438(8) Uani 1 1 d . . . . .
O2 O 0.2353(4) 0.1691(4) 0.38433(18) 0.0422(8) Uani 1 1 d . . . . .
N1 N 0.1863(4) 0.2381(4) 0.1604(2) 0.0323(8) Uani 1 1 d . . . . .
N2 N 0.0513(4) 0.3995(4) 0.2554(2) 0.0366(9) Uani 1 1 d . . . . .
N3 N 0.3747(4) 0.0063(4) 0.1605(2) 0.0370(9) Uani 1 1 d . . . . .
C21 C 0.6254(5) -0.0919(5) 0.1373(3) 0.0393(11) Uani 1 1 d . . . . .
C6 C 0.3096(5) 0.0584(5) 0.1073(3) 0.0364(10) Uani 1 1 d . . . . .
H6 H 0.326055 0.017288 0.069252 0.044 Uiso 1 1 calc R U . . .
C2 C 0.0499(5) 0.3512(5) 0.0763(3) 0.0388(11) Uani 1 1 d . . . . .
H2 H -0.015291 0.414962 0.053389 0.047 Uiso 1 1 calc R U . . .
C29 C 0.4768(7) -0.3215(6) 0.0224(3) 0.0515(14) Uani 1 1 d . . . . .
H29 H 0.535892 -0.349314 -0.014732 0.062 Uiso 1 1 calc R U . . .
C35 C 0.6630(9) 0.3494(12) 0.2159(4) 0.112(4) Uani 1 1 d . . . . .
H35A H 0.702798 0.408569 0.234540 0.135 Uiso 1 1 calc R U . . .
H35B H 0.739206 0.286740 0.198978 0.135 Uiso 1 1 calc R U . . .
C34 C 0.5887(12) 0.4115(14) 0.1656(6) 0.162(7) Uani 1 1 d . . . . .
H34A H 0.645333 0.409358 0.121417 0.195 Uiso 1 1 calc R U . . .
H34B H 0.556596 0.500299 0.170821 0.195 Uiso 1 1 calc R U . . .
C44 C 0.0862(7) -0.0939(6) 0.3224(4) 0.0588(16) Uani 1 1 d . . . . .
H44A H 0.081177 -0.101553 0.372201 0.071 Uiso 1 1 calc R U . . .
H44B H 0.170476 -0.150155 0.306842 0.071 Uiso 1 1 calc R U . . .
C31 C 0.2643(6) -0.3235(6) 0.0982(3) 0.0565(15) Uani 1 1 d . . . . .
H31 H 0.179501 -0.351554 0.111926 0.068 Uiso 1 1 calc R U . . .
C39 C 0.2533(8) 0.2366(7) 0.4868(3) 0.0686(19) Uani 1 1 d . . . . .
H39A H 0.320884 0.247585 0.515409 0.082 Uiso 1 1 calc R U . . .
H39B H 0.170393 0.302826 0.490450 0.082 Uiso 1 1 calc R U . . .
C17 C -0.3434(7) 0.3310(11) 0.4408(4) 0.081(3) Uani 1 1 d . . . . .
H17 H -0.412404 0.296374 0.471362 0.097 Uiso 1 1 calc R U . . .
C20 C 0.4761(5) -0.1149(5) 0.1581(3) 0.0373(11) Uani 1 1 d . . . . .
H20 H 0.474579 -0.161907 0.205747 0.045 Uiso 1 1 calc R U . . .
C14 C -0.1363(5) 0.4337(6) 0.3500(3) 0.0438(13) Uani 1 1 d . . . . .
C1 C 0.0878(5) 0.3428(4) 0.1431(2) 0.0328(10) Uani 1 1 d . . . . .
C27 C 0.4337(5) -0.2017(5) 0.1156(3) 0.0385(11) Uani 1 1 d . . . . .
C11 C 0.2745(6) 0.6251(5) 0.3957(3) 0.0481(13) Uani 1 1 d . . . . .
H11 H 0.338249 0.655564 0.415681 0.058 Uiso 1 1 calc R U . . .
C24 C 0.9048(6) -0.0645(6) 0.0968(3) 0.0531(15) Uani 1 1 d . . . . .
H24 H 0.997649 -0.055158 0.083918 0.064 Uiso 1 1 calc R U . . .
C10 C 0.1497(7) 0.6022(6) 0.4328(3) 0.0523(14) Uani 1 1 d . . . . .
H10 H 0.129326 0.617592 0.477899 0.063 Uiso 1 1 calc R U . . .
C38 C 0.2178(11) 0.1098(10) 0.5067(4) 0.099(3) Uani 1 1 d . . . . .
H38A H 0.137437 0.110281 0.541427 0.119 Uiso 1 1 calc R U . . .
H38B H 0.296338 0.048002 0.525151 0.119 Uiso 1 1 calc R U . . .
C25 C 0.8729(6) -0.1742(6) 0.1394(3) 0.0522(14) Uani 1 1 d . . . . .
H25 H 0.945537 -0.240349 0.153895 0.063 Uiso 1 1 calc R U . . .
C33 C 0.4650(8) 0.3480(8) 0.1682(4) 0.076(2) Uani 1 1 d . . . . .
H33A H 0.380281 0.411545 0.160498 0.092 Uiso 1 1 calc R U . . .
H33B H 0.480880 0.293847 0.133399 0.092 Uiso 1 1 calc R U . . .
C8 C 0.0822(6) 0.5338(5) 0.3360(3) 0.0411(11) Uani 1 1 d . . . . .
C40 C 0.3163(6) 0.2400(6) 0.4120(3) 0.0494(13) Uani 1 1 d . . . . .
H40A H 0.307521 0.327453 0.387148 0.059 Uiso 1 1 calc R U . . .
H40B H 0.414765 0.199875 0.409484 0.059 Uiso 1 1 calc R U . . .
C4 C 0.2128(5) 0.1772(5) 0.1044(2) 0.0346(10) Uani 1 1 d . . . . .
C9 C 0.0540(6) 0.5564(5) 0.4035(3) 0.0459(12) Uani 1 1 d . . . . .
H9 H -0.029583 0.540655 0.429269 0.055 Uiso 1 1 calc R U . . .
C7 C -0.0226(5) 0.4906(5) 0.2998(3) 0.0394(11) Uani 1 1 d . . . . .
H7 H -0.069414 0.566252 0.269905 0.047 Uiso 1 1 calc R U . . .
C26 C 0.7361(5) -0.1882(6) 0.1610(3) 0.0463(13) Uani 1 1 d . . . . .
H26 H 0.717262 -0.261560 0.191173 0.056 Uiso 1 1 calc R U . . .
C5 C 0.0252(5) 0.4264(4) 0.1926(2) 0.0320(10) Uani 1 1 d . . . . .
H5 H -0.035908 0.502040 0.177818 0.038 Uiso 1 1 calc R U . . .
C12 C 0.3045(6) 0.6026(6) 0.3286(3) 0.0531(14) Uani 1 1 d . . . . .
H12 H 0.388158 0.618735 0.303021 0.064 Uiso 1 1 calc R U . . .
C13 C 0.2089(6) 0.5556(6) 0.2992(3) 0.0495(13) Uani 1 1 d . . . . .
H13 H 0.230478 0.538701 0.254435 0.059 Uiso 1 1 calc R U . . .
C3 C 0.1305(5) 0.2442(5) 0.0517(3) 0.0410(11) Uani 1 1 d . . . . .
H3 H 0.129695 0.221861 0.008955 0.049 Uiso 1 1 calc R U . . .
C37 C 0.1839(7) 0.0772(6) 0.4411(3) 0.0523(14) Uani 1 1 d . . . . .
H37A H 0.229772 -0.009462 0.436269 0.063 Uiso 1 1 calc R U . . .
H37B H 0.083362 0.083769 0.441825 0.063 Uiso 1 1 calc R U . . .
C28 C 0.5170(6) -0.2409(5) 0.0587(3) 0.0438(12) Uani 1 1 d . . . . .
H28 H 0.601547 -0.212609 0.044465 0.053 Uiso 1 1 calc R U . . .
C36 C 0.5680(7) 0.2840(8) 0.2709(4) 0.075(2) Uani 1 1 d . . . . .
H36A H 0.616098 0.199937 0.291003 0.090 Uiso 1 1 calc R U . . .
H36B H 0.534769 0.334297 0.307250 0.090 Uiso 1 1 calc R U . . .
C16 C -0.3640(7) 0.4582(11) 0.4149(4) 0.089(3) Uani 1 1 d . . . . .
H16 H -0.447923 0.510593 0.427679 0.107 Uiso 1 1 calc R U . . .
C18 C -0.2208(8) 0.2539(8) 0.4217(4) 0.070(2) Uani 1 1 d . . . . .
H18 H -0.207222 0.166434 0.438826 0.084 Uiso 1 1 calc R U . . .
C19 C -0.1160(6) 0.3046(6) 0.3769(3) 0.0500(14) Uani 1 1 d . . . . .
H19 H -0.032020 0.251470 0.365086 0.060 Uiso 1 1 calc R U . . .
C15 C -0.2619(6) 0.5110(8) 0.3698(3) 0.0647(19) Uani 1 1 d . . . . .
H15 H -0.277163 0.598551 0.352715 0.078 Uiso 1 1 calc R U . . .
C41 C -0.0337(5) 0.0844(6) 0.2499(3) 0.0475(13) Uani 1 1 d . . . . .
H41A H -0.008133 0.077833 0.201542 0.057 Uiso 1 1 calc R U . . .
H41B H -0.072611 0.173179 0.253232 0.057 Uiso 1 1 calc R U . . .
C23 C 0.7960(6) 0.0311(6) 0.0739(3) 0.0552(15) Uani 1 1 d . . . . .
H23 H 0.815329 0.105381 0.044826 0.066 Uiso 1 1 calc R U . . .
C30 C 0.3495(7) -0.3608(6) 0.0413(3) 0.0557(15) Uani 1 1 d . . . . .
H30 H 0.321016 -0.412310 0.015750 0.067 Uiso 1 1 calc R U . . .
C42 C -0.1369(6) 0.0004(6) 0.2824(3) 0.0509(14) Uani 1 1 d . . . . .
H42A H -0.199727 -0.004218 0.249718 0.061 Uiso 1 1 calc R U . . .
H42B H -0.191805 0.030511 0.322549 0.061 Uiso 1 1 calc R U . . .
C43 C -0.0419(6) -0.1282(6) 0.3026(3) 0.0549(15) Uani 1 1 d . . . . .
H43A H -0.086873 -0.180734 0.341283 0.066 Uiso 1 1 calc R U . . .
H43B H -0.017804 -0.174153 0.264080 0.066 Uiso 1 1 calc R U . . .
C22 C 0.6560(6) 0.0166(6) 0.0943(3) 0.0482(13) Uani 1 1 d . . . . .
H22 H 0.583369 0.081389 0.078416 0.058 Uiso 1 1 calc R U . . .
C32 C 0.3061(6) -0.2439(5) 0.1345(3) 0.0486(13) Uani 1 1 d . . . . .
H32 H 0.248031 -0.218063 0.172458 0.058 Uiso 1 1 calc R U . . .

loop_
_atom_site_aniso_label
_atom_site_aniso_U_11
_atom_site_aniso_U_22
_atom_site_aniso_U_33
_atom_site_aniso_U_23
_atom_site_aniso_U_13
_atom_site_aniso_U_12
I1 0.03588(18) 0.0476(2) 0.0461(2) -0.00997(14) -0.00584(13) -0.00768(13)
Ca1 0.0293(5) 0.0438(5) 0.0330(5) -0.0112(4) -0.0023(4) -0.0102(4)
O1 0.0380(18) 0.047(2) 0.042(2) -0.0072(15) -0.0083(15) -0.0132(16)
O3 0.0347(18) 0.046(2) 0.055(2) -0.0127(17) -0.0070(16) -0.0126(16)
O2 0.0420(19) 0.049(2) 0.0373(19) -0.0131(15) -0.0026(15) -0.0089(16)
N1 0.0284(19) 0.037(2) 0.033(2) -0.0124(16) -0.0005(15) -0.0055(16)
N2 0.035(2) 0.033(2) 0.043(2) -0.0147(17) -0.0025(17) -0.0029(17)
N3 0.033(2) 0.042(2) 0.037(2) -0.0157(18) 0.0017(17) -0.0028(17)
C21 0.036(3) 0.042(3) 0.040(3) -0.015(2) -0.004(2) -0.001(2)
C6 0.034(2) 0.042(3) 0.035(3) -0.015(2) 0.001(2) -0.008(2)
C2 0.037(3) 0.041(3) 0.037(3) -0.007(2) -0.008(2) 0.000(2)
C29 0.062(4) 0.048(3) 0.039(3) -0.014(2) 0.001(3) 0.004(3)
C35 0.071(5) 0.198(11) 0.076(5) 0.029(6) -0.023(4) -0.085(7)
C34 0.139(9) 0.248(15) 0.118(8) 0.095(9) -0.073(7) -0.160(10)
C44 0.060(4) 0.046(3) 0.074(4) -0.003(3) -0.017(3) -0.018(3)
C31 0.046(3) 0.047(3) 0.080(4) -0.019(3) -0.003(3) -0.011(3)
C39 0.092(5) 0.068(4) 0.050(4) -0.029(3) -0.012(3) -0.004(4)
C17 0.044(4) 0.162(9) 0.060(4) -0.060(5) 0.012(3) -0.045(5)
C20 0.036(3) 0.037(3) 0.037(3) -0.012(2) -0.001(2) -0.002(2)
C14 0.032(3) 0.065(4) 0.041(3) -0.028(3) -0.005(2) -0.004(2)
C1 0.029(2) 0.032(2) 0.039(3) -0.0104(19) -0.0013(19) -0.0057(19)
C27 0.042(3) 0.036(3) 0.038(3) -0.010(2) -0.006(2) -0.004(2)
C11 0.054(3) 0.043(3) 0.053(3) -0.013(2) -0.010(3) -0.012(3)
C24 0.036(3) 0.073(4) 0.055(4) -0.028(3) -0.002(2) -0.008(3)
C10 0.066(4) 0.052(3) 0.045(3) -0.016(3) -0.008(3) -0.016(3)
C38 0.148(9) 0.126(8) 0.042(4) -0.015(4) -0.002(4) -0.075(7)
C25 0.038(3) 0.064(4) 0.056(4) -0.021(3) -0.007(2) 0.000(3)
C33 0.069(5) 0.106(6) 0.062(4) 0.013(4) -0.021(3) -0.051(4)
C8 0.049(3) 0.032(3) 0.044(3) -0.012(2) -0.008(2) -0.005(2)
C40 0.055(3) 0.052(3) 0.047(3) -0.017(3) -0.011(3) -0.010(3)
C4 0.032(2) 0.042(3) 0.032(2) -0.014(2) 0.0026(19) -0.008(2)
C9 0.052(3) 0.051(3) 0.039(3) -0.015(2) 0.000(2) -0.014(3)
C7 0.045(3) 0.036(3) 0.037(3) -0.015(2) -0.007(2) 0.003(2)
C26 0.039(3) 0.049(3) 0.050(3) -0.013(2) -0.005(2) -0.001(2)
C5 0.028(2) 0.030(2) 0.038(3) -0.0120(19) -0.0004(18) 0.0001(18)
C12 0.053(3) 0.056(4) 0.054(4) -0.011(3) 0.002(3) -0.021(3)
C13 0.057(3) 0.050(3) 0.045(3) -0.015(2) -0.005(3) -0.012(3)
C3 0.043(3) 0.049(3) 0.032(3) -0.018(2) -0.001(2) -0.002(2)
C37 0.055(3) 0.062(4) 0.039(3) -0.010(3) 0.005(2) -0.014(3)
C28 0.052(3) 0.040(3) 0.037(3) -0.011(2) 0.004(2) -0.003(2)
C36 0.056(4) 0.111(6) 0.065(4) 0.003(4) -0.020(3) -0.039(4)
C16 0.028(3) 0.179(10) 0.070(5) -0.069(6) -0.002(3) 0.001(5)
C18 0.074(5) 0.091(5) 0.059(4) -0.033(4) 0.011(3) -0.044(4)
C19 0.043(3) 0.063(4) 0.049(3) -0.023(3) 0.007(2) -0.015(3)
C15 0.041(3) 0.092(5) 0.064(4) -0.042(4) -0.008(3) 0.011(3)
C41 0.033(3) 0.050(3) 0.063(4) -0.012(3) -0.009(2) -0.009(2)
C23 0.050(3) 0.050(3) 0.064(4) -0.006(3) 0.005(3) -0.015(3)
C30 0.067(4) 0.045(3) 0.062(4) -0.024(3) -0.018(3) -0.004(3)
C42 0.040(3) 0.058(4) 0.060(4) -0.017(3) 0.000(3) -0.019(3)
C43 0.055(4) 0.052(4) 0.065(4) -0.011(3) -0.012(3) -0.022(3)
C22 0.038(3) 0.052(3) 0.054(3) -0.013(3) 0.000(2) -0.004(2)
C32 0.045(3) 0.048(3) 0.053(3) -0.019(3) 0.007(2) -0.008(2)

loop_
_atom_type_symbol
_atom_type_description
_atom_type_scat_dispersion_real
_atom_type_scat_dispersion_imag
_atom_type_scat_source
C C 0.0181 0.0091 'International Tables Vol C Tables 4.2.6.8 and 6.1.1.4'
H H 0.0000 0.0000 'International Tables Vol C Tables 4.2.6.8 and 6.1.1.4'
Ca Ca 0.3641 1.2855 'International Tables Vol C Tables 4.2.6.8 and 6.1.1.4'
I I -0.3257 6.8362 'International Tables Vol C Tables 4.2.6.8 and 6.1.1.4'
N N 0.0311 0.0180 'International Tables Vol C Tables 4.2.6.8 and 6.1.1.4'
O O 0.0492 0.0322 'International Tables Vol C Tables 4.2.6.8 and 6.1.1.4'

loop_
_geom_angle_atom_site_label_1
_geom_angle_atom_site_label_2
_geom_angle_atom_site_label_3
_geom_angle
_geom_angle_site_symmetry_1
_geom_angle_site_symmetry_3
_geom_angle_publ_flag
O3 Ca1 O1 165.83(13) . . ?
O3 Ca1 N1 83.59(13) . . ?
O1 Ca1 N1 87.46(12) . . ?
O3 Ca1 O2 84.13(12) . . ?
O1 Ca1 O2 93.68(12) . . ?
N1 Ca1 O2 131.43(13) . . ?
O3 Ca1 N3 89.36(13) . . ?
O1 Ca1 N3 97.24(13) . . ?
N1 Ca1 N3 66.97(13) . . ?
O2 Ca1 N3 159.17(13) . . ?
O3 Ca1 I1 98.35(9) . . ?
O1 Ca1 I1 94.87(9) . . ?
N1 Ca1 I1 150.42(10) . . ?
O2 Ca1 I1 77.94(9) . . ?
N3 Ca1 I1 83.50(9) . . ?
C33 O1 C36 108.4(5) . . ?
C33 O1 Ca1 120.1(3) . . ?
C36 O1 Ca1 130.4(4) . . ?
C44 O3 C41 109.2(4) . . ?
C44 O3 Ca1 124.3(3) . . ?
C41 O3 Ca1 122.6(3) . . ?
C40 O2 C37 107.9(4) . . ?
C40 O2 Ca1 120.8(3) . . ?
C37 O2 Ca1 123.5(3) . . ?
C1 N1 C4 105.4(4) . . ?
C1 N1 Ca1 135.5(3) . . ?
C4 N1 Ca1 118.5(3) . . ?
C5 N2 C7 116.2(4) . . ?
C6 N3 C20 118.5(4) . . ?
C6 N3 Ca1 112.3(3) . . ?
C20 N3 Ca1 129.1(3) . . ?
C22 C21 C26 118.9(5) . . ?
C22 C21 C20 122.7(5) . . ?
C26 C21 C20 118.4(5) . . ?
N3 C6 C4 122.3(4) . . ?
N3 C6 H6 118.9 . . ?
C4 C6 H6 118.9 . . ?
C3 C2 C1 105.7(4) . . ?
C3 C2 H2 127.2 . . ?
C1 C2 H2 127.2 . . ?
C30 C29 C28 120.2(5) . . ?
C30 C29 H29 119.9 . . ?
C28 C29 H29 119.9 . . ?
C34 C35 C36 108.0(7) . . ?
C34 C35 H35A 110.1 . . ?
C36 C35 H35A 110.1 . . ?
C34 C35 H35B 110.1 . . ?
C36 C35 H35B 110.1 . . ?
H35A C35 H35B 108.4 . . ?
C35 C34 C33 108.1(7) . . ?
C35 C34 H34A 110.1 . . ?
C33 C34 H34A 110.1 . . ?
C35 C34 H34B 110.1 . . ?
C33 C34 H34B 110.1 . . ?
H34A C34 H34B 108.4 . . ?
O3 C44 C43 106.1(5) . . ?
O3 C44 H44A 110.5 . . ?
C43 C44 H44A 110.5 . . ?
O3 C44 H44B 110.5 . . ?
C43 C44 H44B 110.5 . . ?
H44A C44 H44B 108.7 . . ?
C30 C31 C32 119.5(6) . . ?
C30 C31 H31 120.3 . . ?
C32 C31 H31 120.3 . . ?
C38 C39 C40 103.4(5) . . ?
C38 C39 H39A 111.1 . . ?
C40 C39 H39A 111.1 . . ?
C38 C39 H39B 111.1 . . ?
C40 C39 H39B 111.1 . . ?
H39A C39 H39B 109.1 . . ?
C16 C17 C18 119.6(7) . . ?
C16 C17 H17 120.2 . . ?
C18 C17 H17 120.2 . . ?
N3 C20 C21 111.7(4) . . ?
N3 C20 C27 113.4(4) . . ?
C21 C20 C27 113.2(4) . . ?
N3 C20 H20 105.9 . . ?
C21 C20 H20 105.9 . . ?
C27 C20 H20 105.9 . . ?
C19 C14 C15 118.5(6) . . ?
C19 C14 C7 120.6(5) . . ?
C15 C14 C7 120.9(6) . . ?
N1 C1 C2 111.7(4) . . ?
N1 C1 C5 121.0(4) . . ?
C2 C1 C5 127.0(4) . . ?
C28 C27 C32 117.9(5) . . ?
C28 C27 C20 122.7(5) . . ?
C32 C27 C20 119.4(5) . . ?
C10 C11 C12 119.6(5) . . ?
C10 C11 H11 120.2 . . ?
C12 C11 H11 120.2 . . ?
C23 C24 C25 118.6(6) . . ?
C23 C24 H24 120.7 . . ?
C25 C24 H24 120.7 . . ?
C11 C10 C9 120.7(5) . . ?
C11 C10 H10 119.7 . . ?
C9 C10 H10 119.7 . . ?
C39 C38 C37 105.5(6) . . ?
C39 C38 H38A 110.6 . . ?
C37 C38 H38A 110.6 . . ?
C39 C38 H38B 110.6 . . ?
C37 C38 H38B 110.6 . . ?
H38A C38 H38B 108.8 . . ?
C26 C25 C24 121.6(6) . . ?
C26 C25 H25 119.2 . . ?
C24 C25 H25 119.2 . . ?
O1 C33 C34 105.4(5) . . ?
O1 C33 H33A 110.7 . . ?
C34 C33 H33A 110.7 . . ?
O1 C33 H33B 110.7 . . ?
C34 C33 H33B 110.7 . . ?
H33A C33 H33B 108.8 . . ?
C13 C8 C9 118.6(5) . . ?
C13 C8 C7 118.7(5) . . ?
C9 C8 C7 122.7(5) . . ?
O2 C40 C39 104.2(5) . . ?
O2 C40 H40A 110.9 . . ?
C39 C40 H40A 110.9 . . ?
O2 C40 H40B 110.9 . . ?
C39 C40 H40B 110.9 . . ?
H40A C40 H40B 108.9 . . ?
N1 C4 C3 111.0(4) . . ?
N1 C4 C6 119.5(4) . . ?
C3 C4 C6 129.4(4) . . ?
C8 C9 C10 120.4(5) . . ?
C8 C9 H9 119.8 . . ?
C10 C9 H9 119.8 . . ?
N2 C7 C14 110.5(4) . . ?
N2 C7 C8 110.3(4) . . ?
C14 C7 C8 113.2(4) . . ?
N2 C7 H7 107.6 . . ?
C14 C7 H7 107.6 . . ?
C8 C7 H7 107.6 . . ?
C25 C26 C21 119.9(6) . . ?
C25 C26 H26 120.0 . . ?
C21 C26 H26 120.0 . . ?
N2 C5 C1 122.2(4) . . ?
N2 C5 H5 118.9 . . ?
C1 C5 H5 118.9 . . ?
C11 C12 C13 119.8(6) . . ?
C11 C12 H12 120.1 . . ?
C13 C12 H12 120.1 . . ?
C8 C13 C12 120.9(5) . . ?
C8 C13 H13 119.6 . . ?
C12 C13 H13 119.6 . . ?
C2 C3 C4 106.1(4) . . ?
C2 C3 H3 126.9 . . ?
C4 C3 H3 126.9 . . ?
O2 C37 C38 106.4(5) . . ?
O2 C37 H37A 110.5 . . ?
C38 C37 H37A 110.5 . . ?
O2 C37 H37B 110.5 . . ?
C38 C37 H37B 110.5 . . ?
H37A C37 H37B 108.6 . . ?
C27 C28 C29 121.1(5) . . ?
C27 C28 H28 119.4 . . ?
C29 C28 H28 119.4 . . ?
O1 C36 C35 104.5(5) . . ?
O1 C36 H36A 110.9 . . ?
C35 C36 H36A 110.9 . . ?
O1 C36 H36B 110.9 . . ?
C35 C36 H36B 110.9 . . ?
H36A C36 H36B 108.9 . . ?
C17 C16 C15 120.8(7) . . ?
C17 C16 H16 119.6 . . ?
C15 C16 H16 119.6 . . ?
C17 C18 C19 120.8(8) . . ?
C17 C18 H18 119.6 . . ?
C19 C18 H18 119.6 . . ?
C14 C19 C18 120.1(6) . . ?
C14 C19 H19 120.0 . . ?
C18 C19 H19 120.0 . . ?
C16 C15 C14 120.2(8) . . ?
C16 C15 H15 119.9 . . ?
C14 C15 H15 119.9 . . ?
O3 C41 C42 105.1(5) . . ?
O3 C41 H41A 110.7 . . ?
C42 C41 H41A 110.7 . . ?
O3 C41 H41B 110.7 . . ?
C42 C41 H41B 110.7 . . ?
H41A C41 H41B 108.8 . . ?
C24 C23 C22 120.3(6) . . ?
C24 C23 H23 119.9 . . ?
C22 C23 H23 119.9 . . ?
C29 C30 C31 119.8(5) . . ?
C29 C30 H30 120.1 . . ?
C31 C30 H30 120.1 . . ?
C41 C42 C43 102.3(5) . . ?
C41 C42 H42A 111.3 . . ?
C43 C42 H42A 111.3 . . ?
C41 C42 H42B 111.3 . . ?
C43 C42 H42B 111.3 . . ?
H42A C42 H42B 109.2 . . ?
C44 C43 C42 104.1(5) . . ?
C44 C43 H43A 110.9 . . ?
C42 C43 H43A 110.9 . . ?
C44 C43 H43B 110.9 . . ?
C42 C43 H43B 110.9 . . ?
H43A C43 H43B 109.0 . . ?
C21 C22 C23 120.7(5) . . ?
C21 C22 H22 119.6 . . ?
C23 C22 H22 119.6 . . ?
C31 C32 C27 121.4(5) . . ?
C31 C32 H32 119.3 . . ?
C27 C32 H32 119.3 . . ?

loop_
_geom_bond_atom_site_label_1
_geom_bond_atom_site_label_2
_geom_bond_distance
_geom_bond_site_symmetry_2
_geom_bond_publ_flag
I1 Ca1 3.1861(10) . ?
Ca1 O3 2.367(3) . ?
Ca1 O1 2.380(4) . ?
Ca1 N1 2.407(4) . ?
Ca1 O2 2.459(4) . ?
Ca1 N3 2.638(4) . ?
O1 C33 1.414(7) . ?
O1 C36 1.445(7) . ?
O3 C44 1.450(7) . ?
O3 C41 1.455(6) . ?
O2 C40 1.440(6) . ?
O2 C37 1.455(7) . ?
N1 C1 1.348(6) . ?
N1 C4 1.372(6) . ?
N2 C5 1.273(6) . ?
N2 C7 1.464(6) . ?
N3 C6 1.282(6) . ?
N3 C20 1.477(6) . ?
C21 C22 1.370(8) . ?
C21 C26 1.401(7) . ?
C21 C20 1.520(7) . ?
C6 C4 1.427(7) . ?
C6 H6 0.9300 . ?
C2 C3 1.394(7) . ?
C2 C1 1.407(7) . ?
C2 H2 0.9300 . ?
C29 C30 1.380(9) . ?
C29 C28 1.383(8) . ?
C29 H29 0.9300 . ?
C35 C34 1.310(11) . ?
C35 C36 1.495(9) . ?
C35 H35A 0.9700 . ?
C35 H35B 0.9700 . ?
C34 C33 1.504(9) . ?
C34 H34A 0.9700 . ?
C34 H34B 0.9700 . ?
C44 C43 1.504(8) . ?
C44 H44A 0.9700 . ?
C44 H44B 0.9700 . ?
C31 C30 1.382(9) . ?
C31 C32 1.384(8) . ?
C31 H31 0.9300 . ?
C39 C38 1.454(10) . ?
C39 C40 1.521(8) . ?
C39 H39A 0.9700 . ?
C39 H39B 0.9700 . ?
C17 C16 1.356(12) . ?
C17 C18 1.364(11) . ?
C17 H17 0.9300 . ?
C20 C27 1.534(7) . ?
C20 H20 0.9800 . ?
C14 C19 1.378(8) . ?
C14 C15 1.391(7) . ?
C14 C7 1.529(8) . ?
C1 C5 1.455(6) . ?
C27 C28 1.381(7) . ?
C27 C32 1.397(7) . ?
C11 C10 1.377(8) . ?
C11 C12 1.382(8) . ?
C11 H11 0.9300 . ?
C24 C23 1.380(8) . ?
C24 C25 1.381(9) . ?
C24 H24 0.9300 . ?
C10 C9 1.390(8) . ?
C10 H10 0.9300 . ?
C38 C37 1.513(9) . ?
C38 H38A 0.9700 . ?
C38 H38B 0.9700 . ?
C25 C26 1.378(8) . ?
C25 H25 0.9300 . ?
C33 H33A 0.9700 . ?
C33 H33B 0.9700 . ?
C8 C13 1.387(8) . ?
C8 C9 1.389(7) . ?
C8 C7 1.529(7) . ?
C40 H40A 0.9700 . ?
C40 H40B 0.9700 . ?
C4 C3 1.401(7) . ?
C9 H9 0.9300 . ?
C7 H7 0.9800 . ?
C26 H26 0.9300 . ?
C5 H5 0.9300 . ?
C12 C13 1.396(8) . ?
C12 H12 0.9300 . ?
C13 H13 0.9300 . ?
C3 H3 0.9300 . ?
C37 H37A 0.9700 . ?
C37 H37B 0.9700 . ?
C28 H28 0.9300 . ?
C36 H36A 0.9700 . ?
C36 H36B 0.9700 . ?
C16 C15 1.382(11) . ?
C16 H16 0.9300 . ?
C18 C19 1.388(8) . ?
C18 H18 0.9300 . ?
C19 H19 0.9300 . ?
C15 H15 0.9300 . ?
C41 C42 1.494(7) . ?
C41 H41A 0.9700 . ?
C41 H41B 0.9700 . ?
C23 C22 1.405(8) . ?
C23 H23 0.9300 . ?
C30 H30 0.9300 . ?
C42 C43 1.521(8) . ?
C42 H42A 0.9700 . ?
C42 H42B 0.9700 . ?
C43 H43A 0.9700 . ?
C43 H43B 0.9700 . ?
C22 H22 0.9300 . ?
C32 H32 0.9300 . ?

loop_
_geom_torsion_atom_site_label_1
_geom_torsion_atom_site_label_2
_geom_torsion_atom_site_label_3
_geom_torsion_atom_site_label_4
_geom_torsion
_geom_torsion_site_symmetry_1
_geom_torsion_site_symmetry_2
_geom_torsion_site_symmetry_3
_geom_torsion_site_symmetry_4
_geom_torsion_publ_flag
C20 N3 C6 C4 -178.3(4) . . . . ?
Ca1 N3 C6 C4 5.4(6) . . . . ?
C36 C35 C34 C33 -24.5(16) . . . . ?
C41 O3 C44 C43 0.2(7) . . . . ?
Ca1 O3 C44 C43 -158.0(4) . . . . ?
C6 N3 C20 C21 95.6(5) . . . . ?
Ca1 N3 C20 C21 -88.9(5) . . . . ?
C6 N3 C20 C27 -33.8(6) . . . . ?
Ca1 N3 C20 C27 141.8(3) . . . . ?
C22 C21 C20 N3 -30.7(7) . . . . ?
C26 C21 C20 N3 152.0(5) . . . . ?
C22 C21 C20 C27 98.8(6) . . . . ?
C26 C21 C20 C27 -78.5(6) . . . . ?
C4 N1 C1 C2 -0.2(5) . . . . ?
Ca1 N1 C1 C2 -170.5(3) . . . . ?
C4 N1 C1 C5 175.2(4) . . . . ?
Ca1 N1 C1 C5 4.8(7) . . . . ?
C3 C2 C1 N1 0.2(6) . . . . ?
C3 C2 C1 C5 -174.8(5) . . . . ?
N3 C20 C27 C28 120.9(5) . . . . ?
C21 C20 C27 C28 -7.7(7) . . . . ?
N3 C20 C27 C32 -59.3(6) . . . . ?
C21 C20 C27 C32 172.1(5) . . . . ?
C12 C11 C10 C9 0.2(9) . . . . ?
C40 C39 C38 C37 -30.4(9) . . . . ?
C23 C24 C25 C26 -2.1(9) . . . . ?
C36 O1 C33 C34 -3.5(10) . . . . ?
Ca1 O1 C33 C34 -172.6(7) . . . . ?
C35 C34 C33 O1 18.0(15) . . . . ?
C37 O2 C40 C39 -27.6(6) . . . . ?
Ca1 O2 C40 C39 -177.7(4) . . . . ?
C38 C39 C40 O2 36.1(8) . . . . ?
C1 N1 C4 C3 0.0(5) . . . . ?
Ca1 N1 C4 C3 172.3(3) . . . . ?
C1 N1 C4 C6 -177.4(4) . . . . ?
Ca1 N1 C4 C6 -5.1(6) . . . . ?
N3 C6 C4 N1 -0.8(7) . . . . ?
N3 C6 C4 C3 -177.7(5) . . . . ?
C13 C8 C9 C10 1.3(8) . . . . ?
C7 C8 C9 C10 -176.5(5) . . . . ?
C11 C10 C9 C8 -0.5(9) . . . . ?
C5 N2 C7 C14 107.7(5) . . . . ?
C5 N2 C7 C8 -126.4(5) . . . . ?
C19 C14 C7 N2 34.9(6) . . . . ?
C15 C14 C7 N2 -145.5(5) . . . . ?
C19 C14 C7 C8 -89.3(6) . . . . ?
C15 C14 C7 C8 90.2(6) . . . . ?
C13 C8 C7 N2 39.1(6) . . . . ?
C9 C8 C7 N2 -143.1(5) . . . . ?
C13 C8 C7 C14 163.5(5) . . . . ?
C9 C8 C7 C14 -18.7(7) . . . . ?
C24 C25 C26 C21 2.7(9) . . . . ?
C22 C21 C26 C25 -1.7(8) . . . . ?
C20 C21 C26 C25 175.7(5) . . . . ?
C7 N2 C5 C1 -178.2(4) . . . . ?
N1 C1 C5 N2 -5.9(7) . . . . ?
C2 C1 C5 N2 168.7(5) . . . . ?
C10 C11 C12 C13 -0.7(9) . . . . ?
C9 C8 C13 C12 -1.8(9) . . . . ?
C7 C8 C13 C12 176.1(5) . . . . ?
C11 C12 C13 C8 1.5(9) . . . . ?
C1 C2 C3 C4 -0.2(6) . . . . ?
N1 C4 C3 C2 0.1(6) . . . . ?
C6 C4 C3 C2 177.3(5) . . . . ?
C40 O2 C37 C38 8.9(7) . . . . ?
Ca1 O2 C37 C38 158.0(5) . . . . ?
C39 C38 C37 O2 14.3(9) . . . . ?
C32 C27 C28 C29 -1.3(8) . . . . ?
C20 C27 C28 C29 178.5(5) . . . . ?
C30 C29 C28 C27 2.3(9) . . . . ?
C33 O1 C36 C35 -10.0(9) . . . . ?
Ca1 O1 C36 C35 157.5(6) . . . . ?
C34 C35 C36 O1 22.0(13) . . . . ?
C18 C17 C16 C15 -0.5(11) . . . . ?
C16 C17 C18 C19 1.0(10) . . . . ?
C15 C14 C19 C18 1.3(8) . . . . ?
C7 C14 C19 C18 -179.1(5) . . . . ?
C17 C18 C19 C14 -1.5(9) . . . . ?
C17 C16 C15 C14 0.4(10) . . . . ?
C19 C14 C15 C16 -0.8(8) . . . . ?
C7 C14 C15 C16 179.6(5) . . . . ?
C44 O3 C41 C42 22.1(6) . . . . ?
Ca1 O3 C41 C42 -179.2(3) . . . . ?
C25 C24 C23 C22 0.6(9) . . . . ?
C28 C29 C30 C31 -2.5(9) . . . . ?
C32 C31 C30 C29 1.8(9) . . . . ?
O3 C41 C42 C43 -34.8(6) . . . . ?
O3 C44 C43 C42 -21.9(7) . . . . ?
C41 C42 C43 C44 34.6(6) . . . . ?
C26 C21 C22 C23 0.2(8) . . . . ?
C20 C21 C22 C23 -177.0(5) . . . . ?
C24 C23 C22 C21 0.3(9) . . . . ?
C30 C31 C32 C27 -0.8(9) . . . . ?
C28 C27 C32 C31 0.6(8) . . . . ?
C20 C27 C32 C31 -179.3(5) . . . . ?
